data_4518905
loop_
_publ_author_name
'Saint-Denis, Tyler G.'
'Lam, Nelson Y. S.'
'Chekshin, Nikita'
'Richardson, Paul F.'
'Chen, Jason S.'
'Elleraas, Jeff'
'Hesp, Kevin D.'
'Schmitt, Daniel C.'
'Lian, Yajing'
'Huh, Chan Woo'
'Yu, Jin-Quan'

_publ_section_title
;
 Mechanistic Study of Enantioselective Pd-Catalyzed C(sp3)--H Activation
 of Thioethers Involving Two Distinct Stereomodels
;
_journal_name_full 'ACS Catalysis'
_journal_page_first 9738
_journal_page_last 9753
_journal_paper_doi 10.1021/acscatal.1c02808
_journal_year 2021
_chemical_formula_moiety 'C22 H30 Cl2 Pd2 S2'
_chemical_formula_sum 'C22 H30 Cl2 Pd2 S2'
_chemical_formula_weight 642.28
_space_group_crystal_system monoclinic
_space_group_IT_number 14
_space_group_name_Hall '-P 2yn'
_space_group_name_H-M_alt 'P 1 21/n 1'
_atom_sites_solution_hydrogens geom
_atom_sites_solution_primary dual
_audit_creation_date 2020-05-18
_audit_creation_method
;
Olex2 1.2-beta
(compiled 2018.05.29 svn.r3508 for OlexSys, GUI svn.r5506)
;
_cell_angle_alpha 90
_cell_angle_beta 100.721(2)
_cell_angle_gamma 90
_cell_formula_units_Z 2
_cell_length_a 9.3857(9)
_cell_length_b 9.9771(9)
_cell_length_c 13.2225(12)
_cell_measurement_reflns_used 3888
_cell_measurement_temperature 100(2)
_cell_measurement_theta_max 26.73
_cell_measurement_theta_min 2.46
_cell_volume 1216.57(19)
_computing_cell_refinement 'SAINT v8.38A (Bruker, 2017)'
_computing_data_collection 'APEX3 v2017.3-0 (Bruker, 2017)'
_computing_data_reduction 'SAINT v8.38A (Bruker, 2017)'
_computing_molecular_graphics 'Olex2 (Dolomanov et al., 2009)'
_computing_publication_material 'Olex2 (Dolomanov et al., 2009)'
_computing_structure_refinement 'ShelXL (Sheldrick, 2015)'
_computing_structure_solution 'ShelXT (Sheldrick, 2015)'
_diffrn_ambient_temperature 100.15
_diffrn_detector 'Bruker APEX-II CCD'
_diffrn_detector_area_resol_mean 8.258
_diffrn_detector_type 'CCD Area Detector'
_diffrn_measured_fraction_theta_full 1.000
_diffrn_measured_fraction_theta_max 0.999
_diffrn_measurement_device 'Kappa Four-Circle Diffractometer'
_diffrn_measurement_device_type 'Bruker APEX II Ultra'
_diffrn_measurement_method '\w and \f scans'
_diffrn_radiation_monochromator 'Double Bounce Multilayer Mirrors'
_diffrn_radiation_probe x-ray
_diffrn_radiation_type MoK\a
_diffrn_radiation_wavelength 0.71073
_diffrn_reflns_av_R_equivalents 0.0351
_diffrn_reflns_av_unetI/netI 0.0292
_diffrn_reflns_Laue_measured_fraction_full 1.000
_diffrn_reflns_Laue_measured_fraction_max 0.999
_diffrn_reflns_limit_h_max 11
_diffrn_reflns_limit_h_min -5
_diffrn_reflns_limit_k_max 12
_diffrn_reflns_limit_k_min -12
_diffrn_reflns_limit_l_max 16
_diffrn_reflns_limit_l_min -16
_diffrn_reflns_number 11011
_diffrn_reflns_point_group_measured_fraction_full 1.000
_diffrn_reflns_point_group_measured_fraction_max 0.999
_diffrn_reflns_theta_full 25.242
_diffrn_reflns_theta_max 26.379
_diffrn_reflns_theta_min 2.459
_diffrn_source 'Micro Focus Rotating Anode'
_diffrn_source_type 'Bruker TXS'
_diffrn_standards_number 0
_exptl_absorpt_coefficient_mu 1.876
_exptl_absorpt_correction_T_max 0.5626
_exptl_absorpt_correction_T_min 0.5298
_exptl_absorpt_correction_type multi-scan
_exptl_absorpt_process_details
'SADABS-2016/2 (Bruker,2016/2) was used for absorption correction. wR2(int) was 0.0466 before and 0.0422 after correction. The Ratio of minimum to maximum transmission is 0.9293. The \l/2 correction factor is Not present.'
_exptl_crystal_colour orange
_exptl_crystal_colour_primary orange
_exptl_crystal_density_diffrn 1.753
_exptl_crystal_description needle
_exptl_crystal_F_000 640
_exptl_crystal_size_max 0.075
_exptl_crystal_size_mid 0.025
_exptl_crystal_size_min 0.02
_refine_diff_density_max 1.072
_refine_diff_density_min -0.365
_refine_diff_density_rms 0.106
_refine_ls_extinction_method none
_refine_ls_goodness_of_fit_ref 1.078
_refine_ls_hydrogen_treatment constr
_refine_ls_matrix_type full
_refine_ls_number_parameters 129
_refine_ls_number_reflns 2486
_refine_ls_number_restraints 0
_refine_ls_restrained_S_all 1.078
_refine_ls_R_factor_all 0.0347
_refine_ls_R_factor_gt 0.0268
_refine_ls_shift/su_max 0.001
_refine_ls_shift/su_mean 0.000
_refine_ls_structure_factor_coef Fsqd
_refine_ls_weighting_details 'w=1/[\s^2^(Fo^2^)+(0.0371P)^2^+0.4244P] where P=(Fo^2^+2Fc^2^)/3'
_refine_ls_weighting_scheme calc
_refine_ls_wR_factor_gt 0.0649
_refine_ls_wR_factor_ref 0.0685
_reflns_Friedel_coverage 0.000
_reflns_number_gt 2149
_reflns_number_total 2486
_reflns_threshold_expression 'I > 2\s(I)'
_cod_data_source_file cs1c02808_si_004.cif
_cod_data_source_block yu124
_cod_depositor_comments
;
The following automatic conversions were performed:

data item '_diffrn_radiation_probe' value 'X-ray' was changed to
'x-ray' in accordance with the
/home/data/users/saulius/crontab/automatic-downloads/rss-feeds/ACS/lib/dictionaries/cif_core.dic
dictionary named 'cif_core.dic' version 2.4.2 last updated on
2011-04-26.

Automatic conversion script
Id: cif_fix_values 7556 2019-12-06 15:28:31Z antanas 
;
_cod_database_code 4518905
_shelx_shelxl_version_number 2014/7
_shelx_space_group_comment
;
The symmetry employed for this shelxl refinement is uniquely defined
by the following loop, which should always be used as a source of
symmetry information in preference to the above space-group names.
They are only intended as comments.
;
_shelx_estimated_absorpt_t_max 0.963
_shelx_estimated_absorpt_t_min 0.872
_olex2_refinement_description
;
1. Fixed Uiso
 At 1.2 times of:
  All C(H) groups, All C(H,H) groups
 At 1.5 times of:
  All C(H,H,H) groups
2.a Secondary CH2 refined with riding coordinates:
 C1(H1A,H1B), C3(H3A,H3B)
2.b Aromatic/amide H refined with riding coordinates:
 C7(H7), C8(H8), C9(H9), C10(H10), C11(H11)
2.c Idealised Me refined as rotating group:
 C4(H4A,H4B,H4C), C5(H5A,H5B,H5C)
;
_olex2_submission_special_instructions 'No special instructions were received'

loop_
_space_group_symop_operation_xyz
'x, y, z'
'-x+1/2, y+1/2, -z+1/2'
'-x, -y, -z'
'x-1/2, -y-1/2, z-1/2'

loop_
_atom_site_label
_atom_site_type_symbol
_atom_site_fract_x
_atom_site_fract_y
_atom_site_fract_z
_atom_site_U_iso_or_equiv
_atom_site_adp_type
_atom_site_occupancy
_atom_site_site_symmetry_order
_atom_site_calc_flag
_atom_site_refinement_flags_posn
_atom_site_refinement_flags_adp
_atom_site_refinement_flags_occupancy
_atom_site_disorder_assembly
_atom_site_disorder_group
Pd1 Pd 0.13772(2) 0.41803(2) 0.45221(2) 0.02050(9) Uani 1 1 d . . . . .
Cl1 Cl 0.07478(8) 0.64426(7) 0.47009(6) 0.02705(18) Uani 1 1 d . . . . .
S1 S 0.20173(8) 0.20576(7) 0.42206(6) 0.02403(17) Uani 1 1 d . . . . .
C1 C 0.3119(4) 0.4718(3) 0.3918(3) 0.0330(8) Uani 1 1 d . . . . .
H1A H 0.2879 0.5545 0.3508 0.040 Uiso 1 1 calc R . . . .
H1B H 0.3929 0.4933 0.4489 0.040 Uiso 1 1 calc R . . . .
C2 C 0.3632(4) 0.3660(3) 0.3238(3) 0.0307(7) Uani 1 1 d . . . . .
C3 C 0.3785(3) 0.2355(3) 0.3841(3) 0.0301(7) Uani 1 1 d . . . . .
H3A H 0.4562 0.2430 0.4457 0.036 Uiso 1 1 calc R . . . .
H3B H 0.4026 0.1609 0.3408 0.036 Uiso 1 1 calc R . . . .
C4 C 0.2568(4) 0.3507(3) 0.2227(2) 0.0357(8) Uani 1 1 d . . . . .
H4A H 0.1622 0.3225 0.2366 0.054 Uiso 1 1 calc GR . . . .
H4B H 0.2930 0.2831 0.1800 0.054 Uiso 1 1 calc GR . . . .
H4C H 0.2464 0.4367 0.1862 0.054 Uiso 1 1 calc GR . . . .
C5 C 0.5122(4) 0.4056(4) 0.3006(3) 0.0420(9) Uani 1 1 d . . . . .
H5A H 0.5051 0.4934 0.2668 0.063 Uiso 1 1 calc GR . . . .
H5B H 0.5434 0.3386 0.2550 0.063 Uiso 1 1 calc GR . . . .
H5C H 0.5831 0.4101 0.3650 0.063 Uiso 1 1 calc GR . . . .
C6 C 0.2503(3) 0.1176(3) 0.5411(2) 0.0258(7) Uani 1 1 d . . . . .
C7 C 0.3243(4) 0.1807(3) 0.6291(3) 0.0324(7) Uani 1 1 d . . . . .
H7 H 0.3493 0.2729 0.6277 0.039 Uiso 1 1 calc R . . . .
C8 C 0.3607(4) 0.1069(4) 0.7187(3) 0.0365(8) Uani 1 1 d . . . . .
H8 H 0.4114 0.1490 0.7793 0.044 Uiso 1 1 calc R . . . .
C9 C 0.3249(4) -0.0257(4) 0.7213(3) 0.0348(8) Uani 1 1 d . . . . .
H9 H 0.3522 -0.0755 0.7831 0.042 Uiso 1 1 calc R . . . .
C10 C 0.2490(4) -0.0874(3) 0.6343(3) 0.0355(8) Uani 1 1 d . . . . .
H10 H 0.2230 -0.1792 0.6365 0.043 Uiso 1 1 calc R . . . .
C11 C 0.2107(4) -0.0153(3) 0.5435(2) 0.0298(7) Uani 1 1 d . . . . .
H11 H 0.1577 -0.0572 0.4836 0.036 Uiso 1 1 calc R . . . .

loop_
_atom_site_aniso_label
_atom_site_aniso_U_11
_atom_site_aniso_U_22
_atom_site_aniso_U_33
_atom_site_aniso_U_23
_atom_site_aniso_U_13
_atom_site_aniso_U_12
Pd1 0.02242(13) 0.01944(14) 0.02118(14) -0.00128(9) 0.00809(9) 0.00228(9)
Cl1 0.0321(4) 0.0201(4) 0.0332(4) -0.0015(3) 0.0172(3) 0.0010(3)
S1 0.0287(4) 0.0211(4) 0.0239(4) 0.0002(3) 0.0093(3) 0.0036(3)
C1 0.0300(17) 0.0270(17) 0.046(2) -0.0020(15) 0.0185(15) -0.0001(15)
C2 0.0336(17) 0.0266(16) 0.0367(18) 0.0005(14) 0.0195(15) 0.0005(14)
C3 0.0289(16) 0.0282(17) 0.0375(18) 0.0003(14) 0.0174(14) 0.0045(14)
C4 0.047(2) 0.0341(19) 0.0317(17) 0.0051(14) 0.0210(16) 0.0043(16)
C5 0.041(2) 0.036(2) 0.058(2) 0.0007(17) 0.0337(19) 0.0010(17)
C6 0.0252(16) 0.0278(16) 0.0258(16) 0.0006(13) 0.0083(13) 0.0059(13)
C7 0.0309(17) 0.0300(18) 0.0358(18) -0.0007(14) 0.0049(15) 0.0005(15)
C8 0.0306(18) 0.050(2) 0.0281(17) -0.0024(15) 0.0030(15) 0.0046(16)
C9 0.0358(18) 0.043(2) 0.0266(17) 0.0102(15) 0.0093(15) 0.0129(17)
C10 0.044(2) 0.0282(18) 0.0368(19) 0.0048(14) 0.0139(16) 0.0046(16)
C11 0.0370(18) 0.0263(17) 0.0277(16) -0.0003(13) 0.0102(14) 0.0013(15)

loop_
_atom_type_symbol
_atom_type_description
_atom_type_scat_dispersion_real
_atom_type_scat_dispersion_imag
_atom_type_scat_source
C C 0.0033 0.0016 'International Tables Vol C Tables 4.2.6.8 and 6.1.1.4'
H H 0.0000 0.0000 'International Tables Vol C Tables 4.2.6.8 and 6.1.1.4'
Cl Cl 0.1484 0.1585 'International Tables Vol C Tables 4.2.6.8 and 6.1.1.4'
Pd Pd -0.9988 1.0072 'International Tables Vol C Tables 4.2.6.8 and 6.1.1.4'
S S 0.1246 0.1234 'International Tables Vol C Tables 4.2.6.8 and 6.1.1.4'

loop_
_geom_angle_atom_site_label_1
_geom_angle_atom_site_label_2
_geom_angle_atom_site_label_3
_geom_angle
_geom_angle_site_symmetry_1
_geom_angle_site_symmetry_3
_geom_angle_publ_flag
Cl1 Pd1 Cl1 87.86(3) . 3_566 ?
S1 Pd1 Cl1 175.25(3) . . ?
S1 Pd1 Cl1 95.67(3) . 3_566 ?
C1 Pd1 Cl1 178.63(10) . 3_566 ?
C1 Pd1 Cl1 91.25(10) . . ?
C1 Pd1 S1 85.28(10) . . ?
Pd1 Cl1 Pd1 92.14(3) . 3_566 ?
C3 S1 Pd1 100.35(11) . . ?
C6 S1 Pd1 109.81(10) . . ?
C6 S1 C3 102.96(15) . . ?
Pd1 C1 H1A 108.6 . . ?
Pd1 C1 H1B 108.6 . . ?
H1A C1 H1B 107.6 . . ?
C2 C1 Pd1 114.7(2) . . ?
C2 C1 H1A 108.6 . . ?
C2 C1 H1B 108.6 . . ?
C1 C2 C5 109.8(3) . . ?
C3 C2 C1 107.1(3) . . ?
C3 C2 C4 111.0(3) . . ?
C3 C2 C5 108.9(3) . . ?
C4 C2 C1 111.2(3) . . ?
C4 C2 C5 108.8(3) . . ?
S1 C3 H3A 110.5 . . ?
S1 C3 H3B 110.5 . . ?
C2 C3 S1 106.1(2) . . ?
C2 C3 H3A 110.5 . . ?
C2 C3 H3B 110.5 . . ?
H3A C3 H3B 108.7 . . ?
C2 C4 H4A 109.5 . . ?
C2 C4 H4B 109.5 . . ?
C2 C4 H4C 109.5 . . ?
H4A C4 H4B 109.5 . . ?
H4A C4 H4C 109.5 . . ?
H4B C4 H4C 109.5 . . ?
C2 C5 H5A 109.5 . . ?
C2 C5 H5B 109.5 . . ?
C2 C5 H5C 109.5 . . ?
H5A C5 H5B 109.5 . . ?
H5A C5 H5C 109.5 . . ?
H5B C5 H5C 109.5 . . ?
C7 C6 S1 121.4(2) . . ?
C11 C6 S1 117.9(2) . . ?
C11 C6 C7 120.7(3) . . ?
C6 C7 H7 120.6 . . ?
C8 C7 C6 118.8(3) . . ?
C8 C7 H7 120.6 . . ?
C7 C8 H8 119.5 . . ?
C9 C8 C7 120.9(3) . . ?
C9 C8 H8 119.5 . . ?
C8 C9 H9 119.9 . . ?
C8 C9 C10 120.1(3) . . ?
C10 C9 H9 119.9 . . ?
C9 C10 H10 120.0 . . ?
C9 C10 C11 120.1(3) . . ?
C11 C10 H10 120.0 . . ?
C6 C11 C10 119.3(3) . . ?
C6 C11 H11 120.3 . . ?
C10 C11 H11 120.3 . . ?

loop_
_geom_bond_atom_site_label_1
_geom_bond_atom_site_label_2
_geom_bond_distance
_geom_bond_site_symmetry_2
_geom_bond_publ_flag
Pd1 Cl1 2.4864(8) 3_566 ?
Pd1 Cl1 2.3561(8) . ?
Pd1 S1 2.2571(8) . ?
Pd1 C1 2.021(3) . ?
Cl1 Pd1 2.4864(8) 3_566 ?
S1 C3 1.845(3) . ?
S1 C6 1.786(3) . ?
C1 H1A 0.9900 . ?
C1 H1B 0.9900 . ?
C1 C2 1.522(5) . ?
C2 C3 1.519(4) . ?
C2 C4 1.520(5) . ?
C2 C5 1.539(5) . ?
C3 H3A 0.9900 . ?
C3 H3B 0.9900 . ?
C4 H4A 0.9800 . ?
C4 H4B 0.9800 . ?
C4 H4C 0.9800 . ?
C5 H5A 0.9800 . ?
C5 H5B 0.9800 . ?
C5 H5C 0.9800 . ?
C6 C7 1.390(4) . ?
C6 C11 1.380(5) . ?
C7 H7 0.9500 . ?
C7 C8 1.383(5) . ?
C8 H8 0.9500 . ?
C8 C9 1.368(5) . ?
C9 H9 0.9500 . ?
C9 C10 1.380(5) . ?
C10 H10 0.9500 . ?
C10 C11 1.388(5) . ?
C11 H11 0.9500 . ?
